data_4336331
loop_
_publ_author_name
'Huiqing Ma'
'Di Sun'
'Liangliang Zhang'
'Rongming Wang'
'Vladislav A. Blatov'
'Jie Guo'
'Daofeng Sun'

_publ_section_title
;
 A "Strongly" Self-Catenated Metal-Organic Framework with the Highest
 Topological Density among 3,4-Coordinated Nets
;
_journal_name_full 'Inorganic Chemistry'
_journal_page_first 10732
_journal_page_last 10734
_journal_paper_doi 10.1021/ic4018757
_journal_volume 52
_journal_year 2013
_chemical_formula_moiety 'C24 H16.67 Cu O5.67 Si0.67'
_chemical_formula_sum 'C24 H16.67 Cu O5.67 Si0.67'
_chemical_formula_weight 477.97
_chemical_name_systematic
;
 ?
;
_space_group_IT_number 209
_symmetry_cell_setting cubic
_symmetry_space_group_name_Hall 'F 4 2 3'
_symmetry_space_group_name_H-M 'F 4 3 2'
_atom_sites_solution_hydrogens geom
_atom_sites_solution_primary direct
_atom_sites_solution_secondary difmap
_audit_creation_method SHELXL-97
_cell_angle_alpha 90.00
_cell_angle_beta 90.00
_cell_angle_gamma 90.00
_cell_formula_units_Z 48
_cell_length_a 33.4952(7)
_cell_length_b 33.4952(7)
_cell_length_c 33.4952(7)
_cell_measurement_temperature 173(2)
_cell_volume 37579.2(14)
_computing_structure_refinement 'SHELXL-97 (Sheldrick, 1997)'
_diffrn_ambient_temperature 173(2)
_diffrn_measured_fraction_theta_full 0.989
_diffrn_measured_fraction_theta_max 0.989
_diffrn_radiation_monochromator graphite
_diffrn_radiation_source 'fine-focus sealed tube'
_diffrn_radiation_type CuK\a
_diffrn_radiation_wavelength 1.54178
_diffrn_reflns_av_R_equivalents 0.0347
_diffrn_reflns_av_sigmaI/netI 0.0521
_diffrn_reflns_limit_h_max 38
_diffrn_reflns_limit_h_min -12
_diffrn_reflns_limit_k_max 24
_diffrn_reflns_limit_k_min -13
_diffrn_reflns_limit_l_max 36
_diffrn_reflns_limit_l_min -26
_diffrn_reflns_number 5827
_diffrn_reflns_theta_full 63.01
_diffrn_reflns_theta_max 63.01
_diffrn_reflns_theta_min 3.73
_exptl_absorpt_coefficient_mu 1.449
_exptl_absorpt_correction_T_max 0.9311
_exptl_absorpt_correction_T_min 0.9311
_exptl_absorpt_correction_type multi-scan
_exptl_crystal_colour blue
_exptl_crystal_density_diffrn 1.014
_exptl_crystal_description cubic
_exptl_crystal_F_000 11728
_exptl_crystal_size_max 0.05
_exptl_crystal_size_mid 0.05
_exptl_crystal_size_min 0.05
_platon_squeeze_details
;
;
_refine_diff_density_max 0.494
_refine_diff_density_min -0.289
_refine_diff_density_rms 0.078
_refine_ls_abs_structure_details 'Flack H D (1983), Acta Cryst. A39, 876-881'
_refine_ls_abs_structure_Flack 0.07(18)
_refine_ls_extinction_method none
_refine_ls_goodness_of_fit_ref 0.951
_refine_ls_hydrogen_treatment constr
_refine_ls_matrix_type full
_refine_ls_number_parameters 130
_refine_ls_number_reflns 2546
_refine_ls_number_restraints 36
_refine_ls_restrained_S_all 0.957
_refine_ls_R_factor_all 0.1429
_refine_ls_R_factor_gt 0.0966
_refine_ls_shift/su_max 0.000
_refine_ls_shift/su_mean 0.000
_refine_ls_structure_factor_coef Fsqd
_refine_ls_weighting_details 'calc w=1/[\s^2^(Fo^2^)+(0.1953P)^2^+0.0000P] where P=(Fo^2^+2Fc^2^)/3'
_refine_ls_weighting_scheme calc
_refine_ls_wR_factor_gt 0.2879
_refine_ls_wR_factor_ref 0.3218
_reflns_number_gt 1166
_reflns_number_total 2546
_reflns_threshold_expression >2sigma(I)
_cod_data_source_file ic4018757_si_001.cif
_cod_data_source_block p
_cod_database_code 4336331

loop_
_symmetry_equiv_pos_as_xyz
'x, y, z'
'-x, -y, z'
'-x, y, -z'
'x, -y, -z'
'z, x, y'
'z, -x, -y'
'-z, -x, y'
'-z, x, -y'
'y, z, x'
'-y, z, -x'
'y, -z, -x'
'-y, -z, x'
'y, x, -z'
'-y, -x, -z'
'y, -x, z'
'-y, x, z'
'x, z, -y'
'-x, z, y'
'-x, -z, -y'
'x, -z, y'
'z, y, -x'
'z, -y, x'
'-z, y, x'
'-z, -y, -x'
'x, y+1/2, z+1/2'
'-x, -y+1/2, z+1/2'
'-x, y+1/2, -z+1/2'
'x, -y+1/2, -z+1/2'
'z, x+1/2, y+1/2'
'z, -x+1/2, -y+1/2'
'-z, -x+1/2, y+1/2'
'-z, x+1/2, -y+1/2'
'y, z+1/2, x+1/2'
'-y, z+1/2, -x+1/2'
'y, -z+1/2, -x+1/2'
'-y, -z+1/2, x+1/2'
'y, x+1/2, -z+1/2'
'-y, -x+1/2, -z+1/2'
'y, -x+1/2, z+1/2'
'-y, x+1/2, z+1/2'
'x, z+1/2, -y+1/2'
'-x, z+1/2, y+1/2'
'-x, -z+1/2, -y+1/2'
'x, -z+1/2, y+1/2'
'z, y+1/2, -x+1/2'
'z, -y+1/2, x+1/2'
'-z, y+1/2, x+1/2'
'-z, -y+1/2, -x+1/2'
'x+1/2, y, z+1/2'
'-x+1/2, -y, z+1/2'
'-x+1/2, y, -z+1/2'
'x+1/2, -y, -z+1/2'
'z+1/2, x, y+1/2'
'z+1/2, -x, -y+1/2'
'-z+1/2, -x, y+1/2'
'-z+1/2, x, -y+1/2'
'y+1/2, z, x+1/2'
'-y+1/2, z, -x+1/2'
'y+1/2, -z, -x+1/2'
'-y+1/2, -z, x+1/2'
'y+1/2, x, -z+1/2'
'-y+1/2, -x, -z+1/2'
'y+1/2, -x, z+1/2'
'-y+1/2, x, z+1/2'
'x+1/2, z, -y+1/2'
'-x+1/2, z, y+1/2'
'-x+1/2, -z, -y+1/2'
'x+1/2, -z, y+1/2'
'z+1/2, y, -x+1/2'
'z+1/2, -y, x+1/2'
'-z+1/2, y, x+1/2'
'-z+1/2, -y, -x+1/2'
'x+1/2, y+1/2, z'
'-x+1/2, -y+1/2, z'
'-x+1/2, y+1/2, -z'
'x+1/2, -y+1/2, -z'
'z+1/2, x+1/2, y'
'z+1/2, -x+1/2, -y'
'-z+1/2, -x+1/2, y'
'-z+1/2, x+1/2, -y'
'y+1/2, z+1/2, x'
'-y+1/2, z+1/2, -x'
'y+1/2, -z+1/2, -x'
'-y+1/2, -z+1/2, x'
'y+1/2, x+1/2, -z'
'-y+1/2, -x+1/2, -z'
'y+1/2, -x+1/2, z'
'-y+1/2, x+1/2, z'
'x+1/2, z+1/2, -y'
'-x+1/2, z+1/2, y'
'-x+1/2, -z+1/2, -y'
'x+1/2, -z+1/2, y'
'z+1/2, y+1/2, -x'
'z+1/2, -y+1/2, x'
'-z+1/2, y+1/2, x'
'-z+1/2, -y+1/2, -x'

loop_
_atom_site_label
_atom_site_type_symbol
_atom_site_fract_x
_atom_site_fract_y
_atom_site_fract_z
_atom_site_U_iso_or_equiv
_atom_site_adp_type
_atom_site_occupancy
_atom_site_symmetry_multiplicity
_atom_site_calc_flag
_atom_site_refinement_flags
C1 C 0.9291(4) 0.3214(4) 0.0231(3) 0.119(3) Uani 1 1 d .
C2 C 0.88599(17) 0.3243(2) 0.0391(2) 0.115(3) Uani 1 1 d G
C3 C 0.8708(2) 0.3614(2) 0.0500(3) 0.154(4) Uani 1 1 d G
H3 H 0.8868 0.3846 0.0472 0.185 Uiso 1 1 calc R
C4 C 0.8322(2) 0.36441(18) 0.0650(2) 0.137(4) Uani 1 1 d G
H4 H 0.8219 0.3897 0.0724 0.165 Uiso 1 1 calc R
C5 C 0.80882(17) 0.3304(2) 0.0690(2) 0.115(3) Uani 1 1 d G
C6 C 0.8240(2) 0.29334(19) 0.0581(2) 0.126(4) Uani 0.80 1 d PG
H6 H 0.8080 0.2701 0.0609 0.151 Uiso 1 1 calc R
C7 C 0.8626(2) 0.29030(18) 0.0431(2) 0.131(4) Uani 1 1 d G
H7 H 0.8729 0.2650 0.0357 0.158 Uiso 1 1 calc R
C12 C 0.7107(3) 0.3115(3) 0.1203(3) 0.195(8) Uani 0.80 1 d PGU
H12 H 0.6986 0.2911 0.1358 0.233 Uiso 1 1 calc R
C11 C 0.7490(3) 0.3062(2) 0.1053(3) 0.168(6) Uani 0.80 1 d PGU
H11 H 0.7631 0.2822 0.1106 0.202 Uiso 1 1 calc R
C10 C 0.7667(2) 0.3361(3) 0.0826(2) 0.093(3) Uani 0.80 1 d PGU
C9 C 0.7461(3) 0.3712(2) 0.0748(2) 0.139(5) Uani 0.80 1 d PGU
H9 H 0.7582 0.3917 0.0593 0.167 Uiso 1 1 calc R
C8 C 0.7077(3) 0.3765(3) 0.0898(3) 0.160(5) Uani 1 1 d GU
H8 H 0.6936 0.4005 0.0845 0.192 Uiso 1 1 calc R
C13 C 0.6900(2) 0.3466(3) 0.1125(3) 0.167(5) Uani 1 1 d GU
Cu1 Cu 1.0000 0.36096(7) 0.0000 0.1114(9) Uani 1 4 d S
Cu2 Cu 1.0000 0.28294(7) 0.0000 0.1197(10) Uani 1 4 d S
O1 O 0.9444(2) 0.2888(2) 0.0154(2) 0.126(2) Uani 1 1 d .
O2 O 0.9465(2) 0.3555(2) 0.0229(2) 0.125(2) Uani 1 1 d .
O3 O 0.6141(5) 0.3859(5) 0.1141(5) 0.216(8) Uani 1 3 d S
H3A H 0.5931 0.3920 0.1265 0.324 Uiso 0.33 1 calc PR
O1W O 1.0000 0.4294(4) 0.0000 0.174(6) Uani 1 4 d S
O2W O 1.0000 0.2195(4) 0.0000 0.191(7) Uani 1 4 d S
Si Si 0.64246(18) 0.35754(18) 0.14246(18) 0.168(3) Uani 1 3 d S

loop_
_atom_site_aniso_label
_atom_site_aniso_U_11
_atom_site_aniso_U_22
_atom_site_aniso_U_33
_atom_site_aniso_U_23
_atom_site_aniso_U_13
_atom_site_aniso_U_12
C1 0.143(9) 0.119(9) 0.095(6) 0.010(6) 0.010(6) -0.039(8)
C2 0.134(9) 0.134(8) 0.076(5) -0.008(5) -0.004(5) 0.009(7)
C3 0.111(9) 0.145(11) 0.206(13) -0.027(9) 0.030(9) -0.038(7)
C4 0.135(9) 0.130(9) 0.146(10) -0.035(7) 0.017(8) -0.028(7)
C5 0.126(7) 0.119(8) 0.100(6) 0.008(5) 0.020(5) -0.030(6)
C6 0.111(8) 0.091(8) 0.175(13) -0.019(8) 0.044(8) -0.057(7)
C7 0.167(11) 0.107(7) 0.120(8) 0.002(6) 0.019(7) -0.041(7)
C12 0.199(9) 0.192(9) 0.193(9) 0.004(5) 0.016(5) -0.003(5)
C11 0.169(8) 0.161(8) 0.174(8) -0.003(5) 0.015(5) 0.001(5)
C10 0.102(5) 0.093(5) 0.085(4) -0.010(4) 0.018(4) -0.014(4)
C9 0.141(6) 0.144(6) 0.133(6) 0.001(4) 0.011(4) 0.003(5)
C8 0.159(6) 0.162(6) 0.158(6) -0.001(4) 0.000(4) -0.006(5)
C13 0.165(6) 0.170(6) 0.166(6) -0.002(5) 0.010(5) -0.009(5)
Cu1 0.1214(13) 0.0914(15) 0.1214(13) 0.000 0.000 0.000
Cu2 0.1336(13) 0.0920(16) 0.1336(13) 0.000 0.000 0.000
O1 0.132(5) 0.100(4) 0.146(6) -0.006(4) 0.000(4) -0.012(4)
O2 0.108(4) 0.114(5) 0.153(5) 0.008(4) 0.018(4) -0.008(4)
O3 0.216(8) 0.216(8) 0.216(8) -0.065(11) 0.065(11) -0.065(11)
O1W 0.216(9) 0.092(8) 0.216(9) 0.000 0.000 0.000
O2W 0.243(12) 0.086(8) 0.243(12) 0.000 0.000 0.000
Si 0.168(3) 0.168(3) 0.168(3) -0.068(4) 0.068(4) -0.068(4)

loop_
_atom_type_symbol
_atom_type_description
_atom_type_scat_dispersion_real
_atom_type_scat_dispersion_imag
_atom_type_scat_source
C C 0.0181 0.0091 'International Tables Vol C Tables 4.2.6.8 and 6.1.1.4'
Cu Cu -1.9646 0.5888 'International Tables Vol C Tables 4.2.6.8 and 6.1.1.4'
O O 0.0492 0.0322 'International Tables Vol C Tables 4.2.6.8 and 6.1.1.4'
Si Si 0.2541 0.3302 'International Tables Vol C Tables 4.2.6.8 and 6.1.1.4'
H H 0.0000 0.0000 'International Tables Vol C Tables 4.2.6.8 and 6.1.1.4'

loop_
_geom_angle_atom_site_label_1
_geom_angle_atom_site_label_2
_geom_angle_atom_site_label_3
_geom_angle
_geom_angle_site_symmetry_1
_geom_angle_site_symmetry_3
O1 C1 O2 126.6(12) . .
O1 C1 C2 121.2(9) . .
O2 C1 C2 111.8(11) . .
C3 C2 C7 120.0 . .
C3 C2 C1 119.3(7) . .
C7 C2 C1 120.7(7) . .
C4 C3 C2 120.0 . .
C4 C3 H3 120.0 . .
C2 C3 H3 120.0 . .
C3 C4 C5 120.0 . .
C3 C4 H4 120.0 . .
C5 C4 H4 120.0 . .
C4 C5 C6 120.0 . .
C4 C5 C10 117.2(6) . .
C6 C5 C10 122.6(6) . .
C5 C6 C7 120.0 . .
C5 C6 H6 120.0 . .
C7 C6 H6 120.0 . .
C6 C7 C2 120.0 . .
C6 C7 H7 120.0 . .
C2 C7 H7 120.0 . .
C11 C12 C13 120.0 . .
C11 C12 H12 120.0 . .
C13 C12 H12 120.0 . .
C12 C11 C10 120.0 . .
C12 C11 H11 120.0 . .
C10 C11 H11 120.0 . .
C9 C10 C11 120.0 . .
C9 C10 C5 121.4(7) . .
C11 C10 C5 118.5(7) . .
C8 C9 C10 120.0 . .
C8 C9 H9 120.0 . .
C10 C9 H9 120.0 . .
C9 C8 C13 120.0 . .
C9 C8 H8 120.0 . .
C13 C8 H8 120.0 . .
C8 C13 C12 120.0 . .
C8 C13 Si 120.2(7) . .
C12 C13 Si 118.5(7) . .
O2 Cu1 O2 169.2(4) 21_656 23_654
O2 Cu1 O2 89.50(4) 21_656 3_755
O2 Cu1 O2 89.50(4) 23_654 3_755
O2 Cu1 O2 89.50(4) 21_656 .
O2 Cu1 O2 89.50(4) 23_654 .
O2 Cu1 O2 169.2(4) 3_755 .
O2 Cu1 O1W 95.4(2) 21_656 .
O2 Cu1 O1W 95.4(2) 23_654 .
O2 Cu1 O1W 95.4(2) 3_755 .
O2 Cu1 O1W 95.4(2) . .
O2 Cu1 Cu2 84.6(2) 21_656 .
O2 Cu1 Cu2 84.6(2) 23_654 .
O2 Cu1 Cu2 84.6(2) 3_755 .
O2 Cu1 Cu2 84.6(2) . .
O1W Cu1 Cu2 180.0 . .
O1 Cu2 O1 89.42(5) 21_656 3_755
O1 Cu2 O1 168.5(5) 21_656 23_654
O1 Cu2 O1 89.42(5) 3_755 23_654
O1 Cu2 O1 89.42(5) 21_656 .
O1 Cu2 O1 168.5(5) 3_755 .
O1 Cu2 O1 89.42(5) 23_654 .
O1 Cu2 O2W 95.8(2) 21_656 .
O1 Cu2 O2W 95.8(2) 3_755 .
O1 Cu2 O2W 95.8(2) 23_654 .
O1 Cu2 O2W 95.8(2) . .
O1 Cu2 Cu1 84.2(2) 21_656 .
O1 Cu2 Cu1 84.2(2) 3_755 .
O1 Cu2 Cu1 84.2(2) 23_654 .
O1 Cu2 Cu1 84.2(2) . .
O2W Cu2 Cu1 180.0 . .
C1 O1 Cu2 123.0(7) . .
C1 O2 Cu1 120.2(8) . .
Si O3 H3A 109.5 . .
O3 Si C13 106.7(8) . 36_654
O3 Si C13 106.7(5) . .
C13 Si C13 112.1(7) 36_654 .
O3 Si C13 106.7(9) . 54_565
C13 Si C13 112.1(7) 36_654 54_565
C13 Si C13 112.1(7) . 54_565

loop_
_geom_bond_atom_site_label_1
_geom_bond_atom_site_label_2
_geom_bond_distance
_geom_bond_site_symmetry_2
C1 O1 1.236(13) .
C1 O2 1.283(12) .
C1 C2 1.542(13) .
C2 C3 1.3900 .
C2 C7 1.3900 .
C3 C4 1.3900 .
C3 H3 0.9500 .
C4 C5 1.3900 .
C4 H4 0.9500 .
C5 C6 1.3900 .
C5 C10 1.494(8) .
C6 C7 1.3900 .
C6 H6 0.9500 .
C7 H7 0.9500 .
C12 C11 1.3900 .
C12 C13 1.3900 .
C12 H12 0.9500 .
C11 C10 1.3900 .
C11 H11 0.9500 .
C10 C9 1.3900 .
C9 C8 1.3900 .
C9 H9 0.9500 .
C8 C13 1.3900 .
C8 H8 0.9500 .
C13 Si 1.918(7) .
Cu1 O2 1.957(7) 21_656
Cu1 O2 1.957(7) 23_654
Cu1 O2 1.957(7) 3_755
Cu1 O2 1.957(7) .
Cu1 O1W 2.292(13) .
Cu1 Cu2 2.613(3) .
Cu2 O1 1.941(8) 21_656
Cu2 O1 1.941(8) 3_755
Cu2 O1 1.941(8) 23_654
Cu2 O1 1.941(8) .
Cu2 O2W 2.125(13) .
O3 Si 1.65(3) .
O3 H3A 0.8400 .
Si C13 1.918(11) 36_654
Si C13 1.918(13) 54_565

loop_
_platon_squeeze_void_nr
_platon_squeeze_void_average_x
_platon_squeeze_void_average_y
_platon_squeeze_void_average_z
_platon_squeeze_void_volume
_platon_squeeze_void_count_electrons
_platon_squeeze_void_content
1 -0.013 -0.031 -0.015 10051 1642 ' '
2 0.437 0.062 0.063 13 7 ' '
3 0.563 0.062 0.063 13 7 ' '
4 0.063 0.062 0.437 13 7 ' '
5 0.937 0.062 0.437 13 7 ' '
6 0.063 0.062 0.563 13 7 ' '
7 0.937 0.062 0.563 13 7 ' '
8 0.437 0.062 0.937 13 7 ' '
9 0.563 0.062 0.937 13 7 ' '
10 0.750 0.250 0.250 375 32 ' '
11 0.250 0.250 0.250 375 33 ' '
12 0.250 0.250 0.750 375 32 ' '
13 0.750 0.250 0.750 375 33 ' '
14 0.062 0.437 0.062 13 7 ' '
15 0.938 0.437 0.062 13 7 ' '
16 0.438 0.437 0.438 13 7 ' '
17 0.562 0.437 0.438 13 7 ' '
18 0.438 0.437 0.562 13 7 ' '
19 0.562 0.437 0.562 13 7 ' '
20 0.062 0.437 0.938 13 7 ' '
21 0.938 0.437 0.938 13 7 ' '
22 0.063 0.562 0.063 13 7 ' '
23 0.937 0.562 0.063 13 7 ' '
24 0.437 0.562 0.437 13 7 ' '
25 0.563 0.562 0.437 13 7 ' '
26 0.437 0.562 0.563 13 7 ' '
27 0.563 0.562 0.563 13 7 ' '
28 0.063 0.562 0.937 13 7 ' '
29 0.937 0.562 0.937 13 7 ' '
30 0.250 0.750 0.250 375 32 ' '
31 0.750 0.750 0.250 375 33 ' '
32 0.750 0.750 0.750 375 32 ' '
33 0.250 0.750 0.750 375 33 ' '
34 0.438 0.937 0.062 13 7 ' '
35 0.562 0.937 0.062 13 7 ' '
36 0.062 0.937 0.438 13 7 ' '
37 0.938 0.937 0.438 13 7 ' '
38 0.062 0.937 0.562 13 7 ' '
39 0.938 0.937 0.562 13 7 ' '
40 0.438 0.937 0.938 13 7 ' '
41 0.562 0.937 0.938 13 7 ' '
